data_4323477
loop_
_publ_author_name
'Claire J. Carmalt'
'Alan H. Cowley'
'Robert D. Culp'
'Richard A. Jones'
'Smuruthi Kamepalli'
'Nicholas C. Norman'

_publ_section_title
;
 Synthesis and Structures of Intramolecularly Base-Coordinated Group 15
 Aryl Halides
;
_journal_name_full 'Inorganic Chemistry'
_journal_page_first 2770
_journal_page_last 2776
_journal_paper_doi 10.1021/ic9701165
_journal_volume 36
_journal_year 1997
_chemical_formula_moiety '[(Me2NC10H6)2SbCl]'
_chemical_formula_sum 'C24 H24 Cl N2 Sb'
_chemical_formula_weight 497.65
_chemical_name_common 'COMPOUND 6'
_chemical_name_systematic
;
?
;
_space_group_IT_number 14
_symmetry_cell_setting monoclinic
_symmetry_space_group_name_Hall '-P 2yn'
_symmetry_space_group_name_H-M 'P 1 21/n 1'
_atom_sites_solution_hydrogens geom
_atom_sites_solution_primary direct
_atom_sites_solution_secondary difmap
_audit_creation_method SHELXL
_cell_angle_alpha 90.00
_cell_angle_beta 100.629(8)
_cell_angle_gamma 90.00
_cell_formula_units_Z 4
_cell_length_a 9.4991(8)
_cell_length_b 23.455(4)
_cell_length_c 9.7260(10)
_cell_measurement_reflns_used 22
_cell_measurement_temperature 293(2)
_cell_measurement_theta_max 20.9
_cell_measurement_theta_min 20.7
_cell_volume 2129.8(5)
_computing_cell_refinement 'Enraf CAD4 Express'
_computing_data_collection 'Enraf CAD4 Express'
_computing_data_reduction 'Siemens SHELXTL'
_computing_molecular_graphics 'Siemens SHELXTL'
_computing_publication_material 'Siemens SHELXTL'
_computing_structure_refinement 'SHELXL-93 (Sheldrick, 1993)'
_computing_structure_solution 'SHELXS-86 (Sheldrick, 1990)'
_diffrn_ambient_temperature 293(2)
_diffrn_measurement_device 'Enraf Nonius CAD4'
_diffrn_measurement_method '\q/\2q scans'
_diffrn_radiation_monochromator graphite
_diffrn_radiation_source 'fine-focus sealed tube'
_diffrn_radiation_type MoK\a
_diffrn_radiation_wavelength 0.71073
_diffrn_reflns_av_R_equivalents 0.0256
_diffrn_reflns_av_sigmaI/netI 0.0394
_diffrn_reflns_limit_h_max 12
_diffrn_reflns_limit_h_min -1
_diffrn_reflns_limit_k_max 30
_diffrn_reflns_limit_k_min -1
_diffrn_reflns_limit_l_max 12
_diffrn_reflns_limit_l_min -12
_diffrn_reflns_number 5942
_diffrn_reflns_theta_max 27.47
_diffrn_reflns_theta_min 2.30
_diffrn_standards_decay_% .17
_diffrn_standards_interval_time 1800
_diffrn_standards_number 3
_exptl_absorpt_coefficient_mu 1.433
_exptl_absorpt_correction_T_max 0.89891
_exptl_absorpt_correction_T_min 0.54742
_exptl_absorpt_correction_type SHELXA
_exptl_crystal_colour ROD
_exptl_crystal_density_diffrn 1.552
_exptl_crystal_density_meas ?
_exptl_crystal_description COLORLESS
_exptl_crystal_F_000 1000
_exptl_crystal_size_max 0.78
_exptl_crystal_size_mid 0.27
_exptl_crystal_size_min 0.13
_refine_diff_density_max 0.836
_refine_diff_density_min -0.496
_refine_diff_density_rms 0.088
_refine_ls_extinction_method none
_refine_ls_goodness_of_fit_all 1.051
_refine_ls_goodness_of_fit_obs 1.071
_refine_ls_matrix_type full
_refine_ls_number_parameters 259
_refine_ls_number_reflns 4776
_refine_ls_number_restraints 0
_refine_ls_restrained_S_all 1.145
_refine_ls_restrained_S_obs 1.071
_refine_ls_R_factor_all 0.0677
_refine_ls_R_factor_obs 0.0406
_refine_ls_shift/esd_max -0.001
_refine_ls_shift/esd_mean 0.000
_refine_ls_structure_factor_coef Fsqd
_refine_ls_weighting_details 'w=1/[\s^2^(Fo^2^)+(0.0511P)^2^+1.3750P] where P=(Fo^2^+2Fc^2^)/3'
_refine_ls_weighting_scheme calc
_refine_ls_wR_factor_all 0.1132
_refine_ls_wR_factor_obs 0.0899
_reflns_number_observed 3513
_reflns_number_total 4798
_reflns_observed_criterion >2sigma(I)
_cod_data_source_file ic9701165_3.cif
_cod_data_source_block smu13
_cod_depositor_comments
;
The following automatic conversions were performed:

'_exptl_crystal_density_meas' value 'NONE' was changed to '?' - the
value is perceived as not measured.

Automatic conversion script
Id: cif_fix_values 3008 2015-01-20 13:52:24Z robertas 

The following automatic conversions were performed:

'_refine_ls_weighting_scheme' value 'calc
w=1/[\s^2^(Fo^2^)+(0.0511P)^2^+1.3750P] where P=(Fo^2^+2Fc^2^)/3' was
changed to 'calc'. New tag '_refine_ls_weighting_details' was
created. The value of the new tag was set to
'w=1/[\s^2^(Fo^2^)+(0.0511P)^2^+1.3750P] where P=(Fo^2^+2Fc^2^)/3'.

Automatic conversion script
Id: cif_fix_values 3143 2015-03-26 13:38:13Z robertas 
;
_cod_original_cell_volume 2129.8(4)
_cod_database_code 4323477

loop_
_symmetry_equiv_pos_as_xyz
'x, y, z'
'-x+1/2, y+1/2, -z+1/2'
'-x, -y, -z'
'x-1/2, -y-1/2, z-1/2'

loop_
_atom_site_aniso_label
_atom_site_aniso_U_11
_atom_site_aniso_U_22
_atom_site_aniso_U_33
_atom_site_aniso_U_23
_atom_site_aniso_U_13
_atom_site_aniso_U_12
Sb1 0.0388(2) 0.0388(2) 0.03800(15) 0.00408(13) 0.00706(10) -0.00064(13)
Cl1 0.0440(7) 0.1040(13) 0.1111(12) 0.0279(10) 0.0242(7) 0.0059(7)
N1 0.040(2) 0.049(2) 0.055(2) 0.010(2) 0.006(2) 0.007(2)
N2 0.044(2) 0.053(2) 0.040(2) -0.007(2) 0.012(2) -0.007(2)
C1 0.081(4) 0.034(2) 0.044(2) 0.004(2) -0.001(2) -0.015(2)
C2 0.098(5) 0.059(3) 0.068(4) 0.009(3) -0.020(3) -0.029(3)
C3 0.227(12) 0.072(5) 0.064(4) 0.004(4) -0.040(6) -0.081(6)
C4 0.315(17) 0.040(4) 0.050(4) -0.009(3) 0.029(7) -0.031(6)
C5 0.295(17) 0.046(4) 0.086(6) 0.008(4) 0.107(9) 0.052(7)
C6 0.243(15) 0.094(8) 0.154(11) 0.048(6) 0.142(10) 0.095(8)
C7 0.106(5) 0.090(5) 0.117(6) 0.039(4) 0.061(5) 0.056(4)
C8 0.083(4) 0.044(3) 0.061(3) 0.017(2) 0.034(3) 0.023(3)
C9 0.104(4) 0.036(2) 0.041(2) 0.004(2) 0.026(3) 0.001(3)
C10 0.208(9) 0.031(3) 0.055(3) -0.003(2) 0.044(5) -0.004(4)
C11 0.050(3) 0.097(4) 0.071(4) 0.014(3) -0.006(3) 0.012(3)
C12 0.038(3) 0.063(3) 0.090(4) 0.019(3) 0.017(3) 0.001(2)
C13 0.037(2) 0.038(2) 0.033(2) 0.001(2) 0.005(2) -0.001(2)
C14 0.050(3) 0.044(2) 0.039(2) -0.001(2) 0.004(2) 0.004(2)
C15 0.066(3) 0.056(3) 0.035(2) 0.003(2) 0.007(2) 0.000(2)
C16 0.046(3) 0.055(3) 0.050(3) 0.016(2) 0.010(2) -0.001(2)
C17 0.046(3) 0.042(3) 0.075(3) 0.012(2) 0.004(2) -0.004(2)
C18 0.058(3) 0.038(3) 0.086(4) -0.001(3) 0.002(3) -0.008(2)
C19 0.053(3) 0.052(3) 0.059(3) -0.012(2) 0.006(2) -0.007(2)
C20 0.031(2) 0.044(2) 0.048(2) -0.006(2) 0.007(2) 0.000(2)
C21 0.025(2) 0.042(2) 0.044(2) 0.001(2) 0.008(2) 0.001(2)
C22 0.030(2) 0.040(2) 0.051(2) 0.008(2) 0.005(2) 0.001(2)
C23 0.071(4) 0.076(4) 0.049(3) 0.002(3) 0.004(3) -0.009(3)
C24 0.064(4) 0.098(5) 0.075(4) -0.004(3) 0.031(3) -0.016(3)

loop_
_atom_site_label
_atom_site_type_symbol
_atom_site_fract_x
_atom_site_fract_y
_atom_site_fract_z
_atom_site_U_iso_or_equiv
_atom_site_thermal_displace_type
_atom_site_occupancy
_atom_site_calc_flag
_atom_site_refinement_flags
_atom_site_disorder_group
Sb1 Sb 0.87052(3) 0.109921(12) 0.92294(3) 0.03856(10) Uani 1 d . .
Cl1 Cl 0.59773(15) 0.11802(8) 0.8903(2) 0.0851(5) Uani 1 d . .
N1 N 1.1237(4) 0.0910(2) 0.8915(4) 0.0483(9) Uani 1 d . .
N2 N 0.9229(4) 0.2155(2) 1.0800(4) 0.0452(8) Uani 1 d . .
C1 C 0.8546(6) 0.0454(2) 0.7614(5) 0.0547(12) Uani 1 d . .
C2 C 0.7265(8) 0.0240(2) 0.6896(6) 0.079(2) Uani 1 d . .
H2 H 0.6404(8) 0.0415(2) 0.6971(6) 0.090(6) Uiso 1 calc R .
C3 C 0.7276(13) -0.0250(4) 0.6044(8) 0.129(4) Uani 1 d . .
H3 H 0.6413(13) -0.0386(4) 0.5540(8) 0.090(6) Uiso 1 calc R .
C4 C 0.8484(15) -0.0521(3) 0.5945(8) 0.135(5) Uani 1 d . .
H4 H 0.8444(15) -0.0848(3) 0.5397(8) 0.090(6) Uiso 1 calc R .
C5 C 1.1133(14) -0.0601(3) 0.6579(9) 0.133(5) Uani 1 d . .
H5 H 1.1126(14) -0.0928(3) 0.6034(9) 0.090(6) Uiso 1 calc R .
C6 C 1.2344(15) -0.0404(4) 0.7269(12) 0.150(6) Uani 1 d . .
H6 H 1.3182(15) -0.0604(4) 0.7234(12) 0.090(6) Uiso 1 calc R .
C7 C 1.2429(8) 0.0094(3) 0.8051(8) 0.099(3) Uani 1 d . .
H7 H 1.3311(8) 0.0232(3) 0.8504(8) 0.090(6) Uiso 1 calc R .
C8 C 1.1184(6) 0.0379(2) 0.8145(5) 0.0603(14) Uani 1 d . .
C9 C 0.9827(7) 0.0175(2) 0.7469(5) 0.0587(14) Uani 1 d . .
C10 C 0.9831(11) -0.0321(2) 0.6658(6) 0.096(3) Uani 1 d . .
C11 C 1.2062(6) 0.0857(3) 1.0357(6) 0.075(2) Uani 1 d . .
H11A H 1.1997(33) 0.1206(6) 1.0854(13) 0.088(6) Uiso 1 calc R .
H11B H 1.3047(10) 0.0779(16) 1.0323(6) 0.088(6) Uiso 1 calc R .
H11C H 1.1677(26) 0.0550(10) 1.0828(14) 0.088(6) Uiso 1 calc R .
C12 C 1.1871(5) 0.1359(2) 0.8158(6) 0.0631(14) Uani 1 d . .
H12A H 1.1824(36) 0.1718(4) 0.8622(23) 0.088(6) Uiso 1 calc R .
H12B H 1.1349(25) 0.1385(11) 0.7216(13) 0.088(6) Uiso 1 calc R .
H12C H 1.2853(13) 0.1267(8) 0.8144(35) 0.088(6) Uiso 1 calc R .
C13 C 0.8746(4) 0.1826(2) 0.7868(4) 0.0362(8) Uani 1 d . .
C14 C 0.8435(5) 0.1723(2) 0.6446(4) 0.0448(10) Uani 1 d . .
H14 H 0.8104(5) 0.1364(2) 0.6130(4) 0.090(6) Uiso 1 calc R .
C15 C 0.8603(5) 0.2143(2) 0.5464(4) 0.0524(11) Uani 1 d . .
H15 H 0.8365(5) 0.2062(2) 0.4513(4) 0.090(6) Uiso 1 calc R .
C16 C 0.9107(5) 0.2665(2) 0.5886(5) 0.0502(11) Uani 1 d . .
H16 H 0.9260(5) 0.2934(2) 0.5227(5) 0.090(6) Uiso 1 calc R .
C17 C 0.9911(5) 0.3351(2) 0.7756(6) 0.0551(12) Uani 1 d . .
H17 H 1.0063(5) 0.3619(2) 0.7093(6) 0.090(6) Uiso 1 calc R .
C18 C 1.0180(6) 0.3492(2) 0.9128(6) 0.0622(13) Uani 1 d . .
H18 H 1.0523(6) 0.3854(2) 0.9401(6) 0.090(6) Uiso 1 calc R .
C19 C 0.9946(5) 0.3100(2) 1.0136(5) 0.0554(12) Uani 1 d . .
H19 H 1.0112(5) 0.3206(2) 1.1073(5) 0.090(6) Uiso 1 calc R .
C20 C 0.9471(4) 0.2557(2) 0.9767(4) 0.0409(9) Uani 1 d . .
C21 C 0.9199(4) 0.2386(2) 0.8338(4) 0.0367(9) Uani 1 d . .
C22 C 0.9405(4) 0.2805(2) 0.7322(4) 0.0406(9) Uani 1 d . .
C23 C 1.0336(6) 0.2131(3) 1.2048(5) 0.0663(14) Uani 1 d . .
H23A H 1.0222(25) 0.1790(8) 1.2562(21) 0.088(6) Uiso 1 calc R .
H23B H 1.0256(26) 0.2458(8) 1.2622(19) 0.088(6) Uiso 1 calc R .
H23C H 1.1261(6) 0.2129(16) 1.1783(5) 0.088(6) Uiso 1 calc R .
C24 C 0.7828(6) 0.2233(3) 1.1186(6) 0.077(2) Uani 1 d . .
H24A H 0.7828(14) 0.2579(9) 1.1712(34) 0.088(6) Uiso 1 calc R .
H24B H 0.7628(18) 0.1916(8) 1.1745(33) 0.088(6) Uiso 1 calc R .
H24C H 0.7106(8) 0.2255(17) 1.0355(6) 0.088(6) Uiso 1 calc R .

loop_
_atom_type_symbol
_atom_type_description
_atom_type_scat_dispersion_real
_atom_type_scat_dispersion_imag
_atom_type_scat_source
C C 0.0033 0.0016 'International Tables Vol C Tables 4.2.6.8 and 6.1.1.4'
H H 0.0000 0.0000 'International Tables Vol C Tables 4.2.6.8 and 6.1.1.4'
N N 0.0061 0.0033 'International Tables Vol C Tables 4.2.6.8 and 6.1.1.4'
Cl Cl 0.1484 0.1585 'International Tables Vol C Tables 4.2.6.8 and 6.1.1.4'
Sb Sb -0.5866 1.5461 'International Tables Vol C Tables 4.2.6.8 and 6.1.1.4'

loop_
_geom_angle_atom_site_label_1
_geom_angle_atom_site_label_2
_geom_angle_atom_site_label_3
_geom_angle
_geom_angle_site_symmetry_1
_geom_angle_site_symmetry_3
_geom_angle_publ_flag
C13 Sb1 C1 96.5(2) . . ?
C13 Sb1 N1 86.52(13) . . ?
C1 Sb1 N1 74.3(2) . . ?
C13 Sb1 Cl1 89.88(11) . . ?
C1 Sb1 Cl1 91.6(2) . . ?
N1 Sb1 Cl1 164.95(10) . . ?
C13 Sb1 N2 68.25(12) . . ?
C1 Sb1 N2 163.63(14) . . ?
N1 Sb1 N2 98.01(12) . . ?
Cl1 Sb1 N2 94.20(8) . . ?
C8 N1 C12 109.5(4) . . ?
C8 N1 C11 112.3(4) . . ?
C12 N1 C11 109.8(4) . . ?
C8 N1 Sb1 105.7(3) . . ?
C12 N1 Sb1 114.9(3) . . ?
C11 N1 Sb1 104.5(3) . . ?
C20 N2 C23 115.3(4) . . ?
C20 N2 C24 111.8(4) . . ?
C23 N2 C24 110.1(4) . . ?
C20 N2 Sb1 103.2(2) . . ?
C23 N2 Sb1 115.7(3) . . ?
C24 N2 Sb1 99.6(3) . . ?
C2 C1 C9 118.5(5) . . ?
C2 C1 Sb1 123.9(5) . . ?
C9 C1 Sb1 116.7(4) . . ?
C1 C2 C3 119.3(8) . . ?
C4 C3 C2 121.9(8) . . ?
C3 C4 C10 121.3(7) . . ?
C6 C5 C10 120.2(8) . . ?
C5 C6 C7 122.5(10) . . ?
C8 C7 C6 118.8(9) . . ?
C7 C8 C9 121.6(6) . . ?
C7 C8 N1 120.2(6) . . ?
C9 C8 N1 118.2(4) . . ?
C10 C9 C1 122.1(6) . . ?
C10 C9 C8 116.4(6) . . ?
C1 C9 C8 121.6(4) . . ?
C9 C10 C5 120.5(8) . . ?
C9 C10 C4 116.9(8) . . ?
C5 C10 C4 122.6(7) . . ?
C14 C13 C21 118.5(4) . . ?
C14 C13 Sb1 116.7(3) . . ?
C21 C13 Sb1 124.5(3) . . ?
C13 C14 C15 121.9(4) . . ?
C16 C15 C14 120.6(4) . . ?
C15 C16 C22 120.4(4) . . ?
C18 C17 C22 120.7(4) . . ?
C17 C18 C19 120.5(5) . . ?
C20 C19 C18 121.0(5) . . ?
C19 C20 C21 120.5(4) . . ?
C19 C20 N2 121.0(4) . . ?
C21 C20 N2 118.5(4) . . ?
C20 C21 C13 124.1(4) . . ?
C20 C21 C22 117.2(4) . . ?
C13 C21 C22 118.7(4) . . ?
C17 C22 C16 120.3(4) . . ?
C17 C22 C21 120.0(4) . . ?
C16 C22 C21 119.7(4) . . ?

loop_
_geom_bond_atom_site_label_1
_geom_bond_atom_site_label_2
_geom_bond_distance
_geom_bond_site_symmetry_2
_geom_bond_publ_flag
Sb1 C13 2.164(4) . ?
Sb1 C1 2.167(5) . ?
Sb1 N1 2.519(4) . ?
Sb1 Cl1 2.5590(14) . ?
Sb1 N2 2.903(4) . ?
N1 C8 1.448(6) . ?
N1 C12 1.477(6) . ?
N1 C11 1.480(6) . ?
N2 C20 1.428(5) . ?
N2 C23 1.453(6) . ?
N2 C24 1.460(6) . ?
C1 C2 1.381(7) . ?
C1 C9 1.412(8) . ?
C2 C3 1.418(10) . ?
C3 C4 1.331(14) . ?
C4 C10 1.418(13) . ?
C5 C6 1.31(2) . ?
C5 C10 1.415(13) . ?
C6 C7 1.387(13) . ?
C7 C8 1.377(8) . ?
C8 C9 1.418(8) . ?
C9 C10 1.407(7) . ?
C13 C14 1.382(5) . ?
C13 C21 1.431(6) . ?
C14 C15 1.402(6) . ?
C15 C16 1.351(7) . ?
C16 C22 1.411(6) . ?
C17 C18 1.353(7) . ?
C17 C22 1.406(6) . ?
C18 C19 1.392(7) . ?
C19 C20 1.375(6) . ?
C20 C21 1.424(5) . ?
C21 C22 1.432(5) . ?
